data_4307957
loop_
_publ_author_name
'Juan P. Garc\'ia-Ter\'an'
'Oscar Castillo'
'Antonio Luque'
'Urko Garc\'ia-Couceiro'
'Garikoitz Beobide'
'Pascual Rom\'an'

_publ_contact_author
;
 Oscar Castillo. Departamento de Quimica Inorganica. Facultad de Ciencias
 Universidad del Pais Vasco,  Apdo. 644, E-48080 Bilbao, Spain
;
_publ_contact_author_email oscar.castillo@ehu.es
_publ_contact_author_fax '+34-946 013 500'
_publ_contact_author_phone '+34-946 015 991'
_publ_section_title
;
Molecular Recognition of Adeninium Cations on Anionic Metal-Oxalato
Frameworks: An Experimental and Theoretical Analysis
;
_journal_name_full 'Inorganic Chemistry'
_journal_page_first 3593
_journal_page_last 3602
_journal_paper_doi 10.1021/ic062448s
_journal_volume 46
_journal_year 2007
_chemical_compound_source 'synthesis as described'
_chemical_formula_moiety 'C4 H2 Cu O9, 2(C5 H6 N5)'
_chemical_formula_structural 'C4 H2 Cu O9, 2(C5 H6 N5)'
_chemical_formula_sum 'C14 H14 Cu N10 O9'
_chemical_formula_weight 529.89
_chemical_name_systematic
;
adeninium aquabis(oxalato)cuprate(II)
;
_space_group_IT_number 2
_symmetry_cell_setting triclinic
_symmetry_Int_Tables_number 2
_symmetry_space_group_name_Hall '-P 1'
_symmetry_space_group_name_H-M 'P -1'
_atom_sites_solution_hydrogens difmap
_atom_sites_solution_primary direct
_atom_sites_solution_secondary difmap
_audit_creation_method SHELXL
_cell_angle_alpha 103.96(4)
_cell_angle_beta 103.68(4)
_cell_angle_gamma 104.94(5)
_cell_formula_units_Z 2
_cell_length_a 8.960(5)
_cell_length_b 10.104(5)
_cell_length_c 11.403(4)
_cell_measurement_reflns_used 7974
_cell_measurement_temperature 293(2)
_cell_measurement_theta_max 28.05
_cell_measurement_theta_min 2.71
_cell_volume 917.6(9)
_computing_cell_refinement 'CrysAlis CCD (Oxford Diffraction, 2003)'
_computing_data_collection 'CrysAlis CCD (Oxford Diffraction, 2003)'
_computing_data_reduction 'CrysAlis RED (Oxford Diffraction, 2003)'
_computing_molecular_graphics 'Ortep-3 (Farrugia, 1997)'
_computing_publication_material 'WinGX (Farrugia, 1999)'
_computing_structure_refinement 'SHELXL-97 (Sheldrick, 1997)'
_computing_structure_solution 'Sir92 (Altamore et al., 1993)'
_diffrn_ambient_temperature 293(2)
_diffrn_measured_fraction_theta_full 0.991
_diffrn_measured_fraction_theta_max 0.991
_diffrn_measurement_device_type Xcalibur
_diffrn_measurement_method \w
_diffrn_radiation_monochromator graphite
_diffrn_radiation_source 'fine-focus sealed tube'
_diffrn_radiation_type MoK\a
_diffrn_radiation_wavelength 0.71073
_diffrn_reflns_av_R_equivalents 0.0949
_diffrn_reflns_av_sigmaI/netI 0.7733
_diffrn_reflns_limit_h_max 11
_diffrn_reflns_limit_h_min -11
_diffrn_reflns_limit_k_max 13
_diffrn_reflns_limit_k_min -13
_diffrn_reflns_limit_l_max 15
_diffrn_reflns_limit_l_min -12
_diffrn_reflns_number 7974
_diffrn_reflns_theta_full 28.05
_diffrn_reflns_theta_max 28.05
_diffrn_reflns_theta_min 2.71
_diffrn_standards_decay_% 0
_diffrn_standards_interval_count 0
_diffrn_standards_interval_time 0
_diffrn_standards_number 0
_exptl_absorpt_coefficient_mu 1.273
_exptl_absorpt_correction_T_max 0.981
_exptl_absorpt_correction_T_min 0.954
_exptl_absorpt_correction_type numerical
_exptl_absorpt_process_details
;
CrysAlis RED, Oxford Diffraction Ltd.,
Version 1.170.32 (release 06.06.2003 CrysAlis170 VC++)
(compiled Jun  6 2003,13:53:32)
Analytical numeric absorption correction using a multifaceted crystal
model based on expressions derived by R.C. Clark & J.S. Reid.
;
_exptl_crystal_colour 'light blue'
_exptl_crystal_density_diffrn 1.918
_exptl_crystal_density_meas 1.91(1)
_exptl_crystal_density_method flotation
_exptl_crystal_description prismatic
_exptl_crystal_F_000 538
_exptl_crystal_size_max 0.05
_exptl_crystal_size_mid 0.03
_exptl_crystal_size_min 0.02
_refine_diff_density_max 0.578
_refine_diff_density_min -0.338
_refine_diff_density_rms 0.088
_refine_ls_extinction_method none
_refine_ls_goodness_of_fit_ref 0.910
_refine_ls_hydrogen_treatment constr
_refine_ls_matrix_type full
_refine_ls_number_parameters 307
_refine_ls_number_reflns 4409
_refine_ls_number_restraints 74
_refine_ls_restrained_S_all 0.910
_refine_ls_R_factor_all 0.2686
_refine_ls_R_factor_gt 0.0495
_refine_ls_shift/su_max 0.000
_refine_ls_shift/su_mean 0.000
_refine_ls_structure_factor_coef Fsqd
_refine_ls_weighting_details 'calc w=1/[\s^2^(Fo^2^)+(0.0000P)^2^+11.2765P] where P=(Fo^2^+2Fc^2^)/3'
_refine_ls_weighting_scheme calc
_refine_ls_wR_factor_gt 0.0624
_refine_ls_wR_factor_ref 0.0784
_reflns_number_gt 888
_reflns_number_total 4409
_reflns_threshold_expression >2sigma(I)
_cod_data_source_file ic062448ssi20061221_061210_1.cif
_cod_data_source_block compound1
_cod_database_code 4307957

loop_
_symmetry_equiv_pos_as_xyz
'x, y, z'
'-x, -y, -z'

loop_
_atom_site_label
_atom_site_type_symbol
_atom_site_fract_x
_atom_site_fract_y
_atom_site_fract_z
_atom_site_U_iso_or_equiv
_atom_site_adp_type
_atom_site_occupancy
_atom_site_symmetry_multiplicity
_atom_site_calc_flag
_atom_site_refinement_flags
_atom_site_disorder_assembly
_atom_site_disorder_group
Cu1 Cu 0.09070(12) 0.35123(11) -0.01942(9) 0.0446(3) Uani 1 1 d . . .
O11 O 0.1146(5) 0.2611(5) 0.1106(4) 0.0340(13) Uani 1 1 d U . .
O12 O -0.1310(5) 0.2160(5) -0.0875(4) 0.0344(14) Uani 1 1 d U . .
O13 O -0.2856(5) 0.0305(5) -0.0460(4) 0.0382(13) Uani 1 1 d U . .
O14 O -0.0183(5) 0.0700(5) 0.1540(4) 0.0435(15) Uani 1 1 d U . .
C11 C -0.0125(8) 0.1512(7) 0.0891(6) 0.0249(19) Uani 1 1 d U . .
C12 C -0.1494(8) 0.1313(7) -0.0170(6) 0.0235(18) Uani 1 1 d U . .
O21 O 0.3014(4) 0.4968(4) 0.0600(3) 0.0347(13) Uani 1 1 d U . .
O22 O 0.0521(5) 0.4577(5) -0.1345(4) 0.0424(15) Uani 1 1 d U . .
O23 O 0.1925(5) 0.6403(5) -0.1853(4) 0.0446(14) Uani 1 1 d U . .
O24 O 0.4577(5) 0.6874(5) 0.0250(4) 0.0543(17) Uani 1 1 d U . .
C21 C 0.3332(8) 0.5898(7) 0.0011(6) 0.0246(19) Uani 1 1 d U . .
C22 C 0.1807(7) 0.5620(7) -0.1176(6) 0.0223(17) Uani 1 1 d U . .
O1W O 0.2056(5) 0.1930(4) -0.1343(4) 0.0551(15) Uani 1 1 d . . .
H11W H 0.1758 0.1031 -0.1415 0.083 Uiso 1 1 d . . .
H12W H 0.3035 0.1951 -0.1152 0.083 Uiso 1 1 d . . .
N1A N 0.5376(6) -0.0074(5) 0.2484(4) 0.0367(16) Uani 1 1 d U . .
H1A H 0.4576 -0.0331 0.1794 0.044 Uiso 1 1 calc R . .
C2A C 0.6661(7) 0.1043(7) 0.2684(6) 0.0347(19) Uani 1 1 d U . .
H2A H 0.6613 0.1501 0.2067 0.042 Uiso 1 1 calc R . .
N3A N 0.8015(6) 0.1582(6) 0.3671(5) 0.0384(16) Uani 1 1 d U . .
C4A C 0.7892(7) 0.0832(7) 0.4496(6) 0.0299(18) Uani 1 1 d U . .
C5A C 0.6627(8) -0.0357(7) 0.4383(6) 0.0264(17) Uani 1 1 d U . .
C6A C 0.5234(7) -0.0848(7) 0.3302(5) 0.0297(18) Uani 1 1 d U . .
N6A N 0.3932(6) -0.1952(5) 0.3055(4) 0.0359(16) Uani 1 1 d U . .
H62A H 0.3138 -0.2206 0.2361 0.043 Uiso 1 1 calc R . .
H61A H 0.3869 -0.2425 0.3585 0.043 Uiso 1 1 calc R . .
N7A N 0.6953(6) -0.0831(6) 0.5419(4) 0.0411(17) Uani 1 1 d U . .
C8A C 0.8409(8) 0.0091(7) 0.6107(6) 0.043(2) Uani 1 1 d U . .
H8A H 0.8963 0.0052 0.6891 0.052 Uiso 1 1 calc R . .
N9A N 0.9059(6) 0.1103(5) 0.5610(4) 0.0437(17) Uani 1 1 d U . .
H9A H 1.0000 0.1768 0.5930 0.052 Uiso 1 1 calc R . .
N1B N 1.4701(6) 0.5093(6) 0.7309(4) 0.0385(16) Uani 1 1 d U . .
H1B H 1.5526 0.5294 0.7969 0.046 Uiso 1 1 calc R . .
C2B C 1.3399(8) 0.3940(7) 0.7073(6) 0.0350(19) Uani 1 1 d U . .
H2B H 1.3465 0.3427 0.7649 0.042 Uiso 1 1 calc R . .
N3B N 1.2048(6) 0.3459(6) 0.6123(5) 0.0412(17) Uani 1 1 d U . .
C4B C 1.2166(7) 0.4295(7) 0.5358(6) 0.0292(18) Uani 1 1 d U . .
C5B C 1.3433(7) 0.5498(7) 0.5497(6) 0.0241(16) Uani 1 1 d U . .
C6B C 1.4803(8) 0.5977(7) 0.6563(6) 0.0315(19) Uani 1 1 d U . .
N6B N 1.6099(6) 0.7102(5) 0.6841(4) 0.0405(16) Uani 1 1 d U . .
H61B H 1.6918 0.7306 0.7506 0.049 Uiso 1 1 calc R . .
H62B H 1.6131 0.7638 0.6358 0.049 Uiso 1 1 calc R . .
N7B N 1.3089(6) 0.6059(5) 0.4505(4) 0.0328(16) Uani 1 1 d U . .
C8B C 1.1626(7) 0.5163(7) 0.3812(5) 0.0333(19) Uani 1 1 d U . .
H8B H 1.1045 0.5262 0.3065 0.040 Uiso 1 1 calc R . .
N9B N 1.1020(6) 0.4091(5) 0.4252(4) 0.0410(17) Uani 1 1 d U . .
H9B H 1.0091 0.3411 0.3903 0.049 Uiso 1 1 calc R . .

loop_
_atom_site_aniso_label
_atom_site_aniso_U_11
_atom_site_aniso_U_22
_atom_site_aniso_U_33
_atom_site_aniso_U_23
_atom_site_aniso_U_13
_atom_site_aniso_U_12
Cu1 0.0377(6) 0.0475(7) 0.0415(5) 0.0277(5) -0.0030(4) 0.0045(5)
O11 0.026(2) 0.036(3) 0.031(3) 0.019(3) -0.006(2) 0.0028(19)
O12 0.021(3) 0.044(4) 0.026(3) 0.016(2) -0.008(2) 0.000(2)
O13 0.027(2) 0.043(4) 0.036(3) 0.024(3) -0.008(2) 0.005(2)
O14 0.048(3) 0.042(3) 0.039(3) 0.028(3) 0.000(2) 0.011(2)
C11 0.025(3) 0.023(5) 0.028(4) 0.011(3) 0.006(3) 0.008(2)
C12 0.025(3) 0.026(5) 0.022(4) 0.007(3) 0.008(3) 0.013(3)
O21 0.025(3) 0.044(3) 0.030(3) 0.024(2) -0.005(2) 0.006(2)
O22 0.022(3) 0.053(4) 0.038(3) 0.034(3) -0.014(2) -0.007(2)
O23 0.041(3) 0.051(4) 0.039(3) 0.033(3) 0.001(2) 0.003(2)
O24 0.024(3) 0.058(4) 0.057(3) 0.021(3) -0.007(3) -0.012(2)
C21 0.020(3) 0.025(5) 0.023(4) 0.006(3) -0.001(3) 0.005(3)
C22 0.018(3) 0.028(5) 0.024(4) 0.013(3) 0.005(3) 0.010(2)
O1W 0.044(3) 0.051(3) 0.061(3) 0.034(3) -0.001(3) 0.003(3)
N1A 0.037(3) 0.039(4) 0.023(3) 0.018(3) -0.005(2) 0.002(2)
C2A 0.039(4) 0.033(5) 0.031(4) 0.020(4) 0.005(3) 0.008(3)
N3A 0.032(3) 0.041(4) 0.039(3) 0.023(3) 0.004(2) 0.005(2)
C4A 0.032(4) 0.026(5) 0.033(4) 0.015(3) 0.001(3) 0.016(2)
C5A 0.033(3) 0.025(4) 0.020(3) 0.009(3) 0.001(2) 0.013(2)
C6A 0.034(4) 0.035(5) 0.019(4) 0.013(3) 0.005(2) 0.008(2)
N6A 0.042(3) 0.029(4) 0.024(3) 0.012(3) -0.005(2) 0.002(2)
N7A 0.041(4) 0.044(4) 0.032(3) 0.024(3) -0.004(2) 0.007(2)
C8A 0.032(4) 0.059(6) 0.036(4) 0.029(4) -0.004(3) 0.012(3)
N9A 0.040(3) 0.040(4) 0.036(3) 0.017(3) -0.008(2) 0.004(2)
N1B 0.036(3) 0.055(4) 0.026(3) 0.022(3) 0.002(3) 0.017(2)
C2B 0.047(4) 0.036(5) 0.029(4) 0.019(4) 0.008(3) 0.021(3)
N3B 0.040(3) 0.047(4) 0.037(4) 0.026(3) 0.006(2) 0.011(3)
C4B 0.028(4) 0.032(4) 0.026(4) 0.013(3) 0.001(2) 0.011(2)
C5B 0.022(3) 0.023(4) 0.022(3) 0.005(3) -0.004(2) 0.011(2)
C6B 0.030(4) 0.031(5) 0.026(4) 0.009(3) -0.003(2) 0.010(2)
N6B 0.025(3) 0.048(4) 0.034(3) 0.018(3) -0.014(2) 0.004(2)
N7B 0.016(3) 0.041(4) 0.041(3) 0.024(3) -0.001(2) 0.009(2)
C8B 0.015(3) 0.053(5) 0.031(4) 0.024(3) -0.003(3) 0.010(3)
N9B 0.033(3) 0.039(4) 0.032(3) 0.015(3) -0.011(2) -0.003(2)

loop_
_geom_angle_atom_site_label_1
_geom_angle_atom_site_label_2
_geom_angle_atom_site_label_3
_geom_angle
_geom_angle_site_symmetry_1
_geom_angle_site_symmetry_3
_geom_angle_publ_flag
O22 Cu1 O21 86.27(17) . . ?
O22 Cu1 O11 171.4(3) . . ?
O21 Cu1 O11 94.13(18) . . ?
O22 Cu1 O12 93.82(18) . . ?
O21 Cu1 O12 174.0(3) . . ?
O11 Cu1 O12 84.89(17) . . ?
O22 Cu1 O1W 99.20(19) . . ?
O21 Cu1 O1W 90.34(18) . . ?
O11 Cu1 O1W 89.34(18) . . ?
O12 Cu1 O1W 95.59(18) . . ?
C11 O11 Cu1 112.6(4) . . ?
C12 O12 Cu1 109.0(3) . . ?
O14 C11 O11 123.5(6) . . ?
O14 C11 C12 121.9(6) . . ?
O11 C11 C12 114.6(6) . . ?
O13 C12 O12 120.1(5) . . ?
O13 C12 C11 121.4(6) . . ?
O12 C12 C11 118.5(6) . . ?
C21 O21 Cu1 114.2(3) . . ?
C22 O22 Cu1 111.9(4) . . ?
O24 C21 O21 128.8(5) . . ?
O24 C21 C22 120.0(6) . . ?
O21 C21 C22 111.2(6) . . ?
O23 C22 O22 125.0(5) . . ?
O23 C22 C21 119.1(6) . . ?
O22 C22 C21 115.9(6) . . ?
Cu1 O1W H11W 120.1 . . ?
Cu1 O1W H12W 127.8 . . ?
H11W O1W H12W 88.8 . . ?
C2A N1A C6A 124.1(5) . . ?
C2A N1A H1A 117.9 . . ?
C6A N1A H1A 117.9 . . ?
N1A C2A N3A 126.8(6) . . ?
N1A C2A H2A 116.6 . . ?
N3A C2A H2A 116.6 . . ?
C2A N3A C4A 109.8(5) . . ?
N3A C4A N9A 125.2(6) . . ?
N3A C4A C5A 128.5(5) . . ?
N9A C4A C5A 106.3(6) . . ?
N7A C5A C4A 111.5(5) . . ?
N7A C5A C6A 130.9(7) . . ?
C4A C5A C6A 117.5(6) . . ?
N6A C6A N1A 121.6(5) . . ?
N6A C6A C5A 125.2(6) . . ?
N1A C6A C5A 113.1(6) . . ?
C6A N6A H62A 120.0 . . ?
C6A N6A H61A 120.0 . . ?
H62A N6A H61A 120.0 . . ?
C8A N7A C5A 101.5(5) . . ?
N7A C8A N9A 116.2(5) . . ?
N7A C8A H8A 121.9 . . ?
N9A C8A H8A 121.9 . . ?
C8A N9A C4A 104.4(6) . . ?
C8A N9A H9A 127.8 . . ?
C4A N9A H9A 127.8 . . ?
C2B N1B C6B 124.2(5) . . ?
C2B N1B H1B 117.9 . . ?
C6B N1B H1B 117.9 . . ?
N3B C2B N1B 126.9(6) . . ?
N3B C2B H2B 116.6 . . ?
N1B C2B H2B 116.6 . . ?
C2B N3B C4B 109.2(6) . . ?
N9B C4B N3B 125.9(6) . . ?
N9B C4B C5B 104.9(6) . . ?
N3B C4B C5B 129.2(6) . . ?
C4B C5B C6B 118.1(6) . . ?
C4B C5B N7B 111.9(5) . . ?
C6B C5B N7B 130.0(6) . . ?
N6B C6B N1B 121.9(5) . . ?
N6B C6B C5B 125.7(6) . . ?
N1B C6B C5B 112.4(6) . . ?
C6B N6B H61B 120.0 . . ?
C6B N6B H62B 120.0 . . ?
H61B N6B H62B 120.0 . . ?
C8B N7B C5B 101.3(5) . . ?
N7B C8B N9B 115.6(5) . . ?
N7B C8B H8B 122.2 . . ?
N9B C8B H8B 122.2 . . ?
C8B N9B C4B 106.3(5) . . ?
C8B N9B H9B 126.9 . . ?
C4B N9B H9B 126.9 . . ?

loop_
_geom_bond_atom_site_label_1
_geom_bond_atom_site_label_2
_geom_bond_distance
_geom_bond_site_symmetry_2
_geom_bond_publ_flag
Cu1 O22 1.912(4) . ?
Cu1 O21 1.914(4) . ?
Cu1 O11 1.917(4) . ?
Cu1 O12 1.943(4) . ?
Cu1 O1W 2.411(5) . ?
O11 C11 1.294(7) . ?
O12 C12 1.314(6) . ?
O13 C12 1.281(6) . ?
O14 C11 1.229(6) . ?
C11 C12 1.436(7) . ?
O21 C21 1.294(6) . ?
O22 C22 1.283(7) . ?
O23 C22 1.235(6) . ?
O24 C21 1.205(6) . ?
C21 C22 1.588(8) . ?
O1W H11W 0.8557 . ?
O1W H12W 0.8458 . ?
N1A C2A 1.316(7) . ?
N1A C6A 1.362(6) . ?
N1A H1A 0.8600 . ?
C2A N3A 1.324(6) . ?
C2A H2A 0.9300 . ?
N3A C4A 1.350(7) . ?
C4A N9A 1.356(6) . ?
C4A C5A 1.378(8) . ?
C5A N7A 1.375(6) . ?
C5A C6A 1.408(7) . ?
C6A N6A 1.306(7) . ?
N6A H62A 0.8600 . ?
N6A H61A 0.8600 . ?
N7A C8A 1.312(6) . ?
C8A N9A 1.354(7) . ?
C8A H8A 0.9300 . ?
N9A H9A 0.8600 . ?
N1B C2B 1.338(7) . ?
N1B C6B 1.375(7) . ?
N1B H1B 0.8600 . ?
C2B N3B 1.303(7) . ?
C2B H2B 0.9300 . ?
N3B C4B 1.356(7) . ?
C4B N9B 1.356(6) . ?
C4B C5B 1.379(8) . ?
C5B C6B 1.387(7) . ?
C5B N7B 1.389(6) . ?
C6B N6B 1.309(7) . ?
N6B H61B 0.8600 . ?
N6B H62B 0.8600 . ?
N7B C8B 1.310(6) . ?
C8B N9B 1.345(6) . ?
C8B H8B 0.9300 . ?
N9B H9B 0.8600 . ?

loop_
_geom_hbond_atom_site_label_D
_geom_hbond_atom_site_label_H
_geom_hbond_atom_site_label_A
_geom_hbond_distance_DH
_geom_hbond_distance_HA
_geom_hbond_distance_DA
_geom_hbond_angle_DHA
_geom_hbond_site_symmetry_A
O1W H11W O14 0.86 1.89 2.677(6) 151.6 2
O1W H12W O24 0.85 2.03 2.780(6) 148.1 2_665
N1A H1A O13 0.86 1.90 2.736(6) 162.6 2
N6A H62A O12 0.86 2.08 2.911(6) 162.6 2
N6A H61A N7B 0.86 2.12 2.959(6) 164.2 1_445
N9A H9A N3B 0.86 2.09 2.913(7) 161.3 .
N1B H1B O21 0.86 1.95 2.776(6) 159.3 2_766
N6B H61B O11 0.86 2.02 2.869(6) 168.5 2_766
N6B H62B N7A 0.86 2.16 2.995(7) 163.5 1_665
N9B H9B N3A 0.86 2.17 2.990(7) 159.6 .
C8A H8A O14 0.93 2.26 3.168(8) 163.6 2_656
C2A H2A O23 0.93 2.29 3.037(9) 137.4 2_665
C8B H8B O22 0.93 2.19 3.121(7) 175.0 2_665
C2B H2B O1W 0.93 2.40 3.221(8) 147.6 1_656
